data_4501776
loop_
_publ_author_name
'Du, Miao'
'Wang, Qian'
'Li, Cheng-Peng'
'Zhao, Xiao-Jun'
'Ribas, Joan'

_publ_section_title
;
 Coordination Assemblies of CoII/CuII/ZnII/CdIIwith
 2,5-Bipyridyl-1,3,4-Oxadiazole and Dicyanamide Anion: Structural
 Diversification and Properties
;
_journal_issue 7
_journal_name_full 'Crystal Growth &amp; Design'
_journal_page_first 3285
_journal_paper_doi 10.1021/cg100465u
_journal_volume 10
_journal_year 2010
_chemical_formula_sum 'C34 H19 Cd2 N21 O2'
_chemical_formula_weight 978.50
_chemical_name_systematic
; 
 ? 
;
_space_group_IT_number 2
_symmetry_cell_setting triclinic
_symmetry_space_group_name_Hall '-P 1'
_symmetry_space_group_name_H-M 'P -1'
_atom_sites_solution_hydrogens geom
_atom_sites_solution_primary direct
_atom_sites_solution_secondary difmap
_audit_creation_method SHELXL-97
_cell_angle_alpha 81.183(1)
_cell_angle_beta 83.270(1)
_cell_angle_gamma 78.316(1)
_cell_formula_units_Z 2
_cell_length_a 7.4189(6)
_cell_length_b 14.043(1)
_cell_length_c 18.562(1)
_cell_measurement_reflns_used 5679
_cell_measurement_temperature 296(2)
_cell_measurement_theta_max 27.48
_cell_measurement_theta_min 2.51
_cell_volume 1864.0(2)
_computing_cell_refinement 'Bruker APEX II'
_computing_data_collection 'Bruker APEX II'
_computing_data_reduction 'Bruker SAINT'
_computing_molecular_graphics 'Bruker SHELXTL'
_computing_publication_material 'Bruker SHELXTL'
_computing_structure_refinement 'SHELXL-97 (Sheldrick, 1997)'
_computing_structure_solution 'SHELXS-97 (Sheldrick, 1990)'
_diffrn_ambient_temperature 296(2)
_diffrn_measured_fraction_theta_full 0.987
_diffrn_measured_fraction_theta_max 0.987
_diffrn_measurement_device_type 'APEX II CCD area detector'
_diffrn_measurement_method 'phi and omega scans'
_diffrn_radiation_monochromator graphite
_diffrn_radiation_source 'fine-focus sealed tube'
_diffrn_radiation_type MoK\a
_diffrn_radiation_wavelength 0.71073
_diffrn_reflns_av_R_equivalents 0.0119
_diffrn_reflns_av_sigmaI/netI 0.0205
_diffrn_reflns_limit_h_max 8
_diffrn_reflns_limit_h_min -8
_diffrn_reflns_limit_k_max 16
_diffrn_reflns_limit_k_min -16
_diffrn_reflns_limit_l_max 21
_diffrn_reflns_limit_l_min -22
_diffrn_reflns_number 10820
_diffrn_reflns_theta_full 25.01
_diffrn_reflns_theta_max 25.01
_diffrn_reflns_theta_min 1.98
_exptl_absorpt_coefficient_mu 1.206
_exptl_absorpt_correction_T_max 1.000000
_exptl_absorpt_correction_T_min 0.779550
_exptl_absorpt_correction_type multi-scan
_exptl_absorpt_process_details SADABS
_exptl_crystal_colour Colorless
_exptl_crystal_density_diffrn 1.743
_exptl_crystal_density_meas ?
_exptl_crystal_density_method 'not measured'
_exptl_crystal_description Block
_exptl_crystal_F_000 964
_exptl_crystal_size_max 0.41
_exptl_crystal_size_mid 0.25
_exptl_crystal_size_min 0.14
_refine_diff_density_max 0.309
_refine_diff_density_min -0.262
_refine_diff_density_rms 0.052
_refine_ls_extinction_method none
_refine_ls_goodness_of_fit_ref 1.063
_refine_ls_hydrogen_treatment constr
_refine_ls_matrix_type full
_refine_ls_number_parameters 533
_refine_ls_number_reflns 6489
_refine_ls_number_restraints 0
_refine_ls_restrained_S_all 1.063
_refine_ls_R_factor_all 0.0272
_refine_ls_R_factor_gt 0.0215
_refine_ls_shift/su_max 0.001
_refine_ls_shift/su_mean 0.000
_refine_ls_structure_factor_coef Fsqd
_refine_ls_weighting_details 'calc w=1/[\s^2^(Fo^2^)+(0.0338P)^2^+0.3118P] where P=(Fo^2^+2Fc^2^)/3'
_refine_ls_weighting_scheme calc
_refine_ls_wR_factor_gt 0.0578
_refine_ls_wR_factor_ref 0.0600
_reflns_number_gt 5556
_reflns_number_total 6489
_reflns_threshold_expression >2sigma(I)
_cod_data_source_file cg100465u_si_002.cif
_cod_data_source_block 4
_cod_depositor_comments
;
The following automatic conversions were performed:

'_symmetry_cell_setting' value 'Triclinic' changed to 'triclinic'
according to /home/saulius/struct/CIF-dictionaries/cif_core.dic
dictionary named 'cif_core.dic' version 2.4.2 from
2011-04-26.

'_exptl_absorpt_correction_type' value 'Multi-Scan'
changed to 'multi-scan' according to
/home/saulius/struct/CIF-dictionaries/cif_core.dic dictionary named
'cif_core.dic' version 2.4.2 from 2011-04-26.

Automatic conversion script
Id: cif_fix_values 1715 2011-07-08 13:25:40Z adriana 

The following automatic conversions were performed:

'_exptl_crystal_density_meas' value 'None' was changed to '?' - the
value is perceived as not measured.

Automatic conversion script
Id: cif_fix_values 3008 2015-01-20 13:52:24Z robertas 
;
_cod_original_sg_symbol_H-M P-1
_cod_database_code 4501776

loop_
_symmetry_equiv_pos_as_xyz
'x, y, z'
'-x, -y, -z'

loop_
_atom_site_label
_atom_site_type_symbol
_atom_site_fract_x
_atom_site_fract_y
_atom_site_fract_z
_atom_site_U_iso_or_equiv
_atom_site_adp_type
_atom_site_occupancy
_atom_site_symmetry_multiplicity
_atom_site_calc_flag
_atom_site_refinement_flags
Cd1 Cd 0.73286(2) 0.147994(11) 0.171425(9) 0.03548(6) Uani 1 1 d .
Cd2 Cd 0.76791(2) 0.656839(12) 0.286048(9) 0.03671(6) Uani 1 1 d .
O1 O 0.7596(2) 0.51751(11) 0.01813(8) 0.0392(4) Uani 1 1 d .
O2 O 0.7525(2) 0.28221(11) 0.43888(8) 0.0420(4) Uani 1 1 d .
N1 N 0.7772(3) 0.71627(14) 0.15951(11) 0.0424(5) Uani 1 1 d .
N2 N 0.7481(4) 0.62767(16) -0.07947(12) 0.0651(7) Uani 1 1 d .
N3 N 0.7304(4) 0.53776(16) -0.09960(12) 0.0650(7) Uani 1 1 d .
N4 N 0.7174(3) 0.22466(14) 0.04993(11) 0.0408(5) Uani 1 1 d .
N5 N 0.7552(3) 0.08324(14) 0.29566(11) 0.0419(5) Uani 1 1 d .
N6 N 0.7750(4) 0.17113(16) 0.53632(11) 0.0620(7) Uani 1 1 d .
N7 N 0.7726(4) 0.26316(17) 0.55731(11) 0.0610(7) Uani 1 1 d .
N8 N 0.7492(3) 0.58041(14) 0.40822(11) 0.0438(5) Uani 1 1 d .
N9 N 0.5265(3) 0.57698(18) 0.26379(13) 0.0588(6) Uani 1 1 d .
N10 N 0.4329(4) 0.41796(17) 0.28279(13) 0.0612(6) Uani 1 1 d .
N11 N 0.5358(4) 0.28081(17) 0.21181(13) 0.0580(6) Uani 1 1 d .
N12 N 0.9699(4) 0.23187(18) 0.18037(14) 0.0618(6) Uani 1 1 d .
N13 N 1.0578(4) 0.33872(16) 0.25598(14) 0.0614(6) Uani 1 1 d .
N14 N 0.9631(4) 0.51542(18) 0.25579(14) 0.0658(7) Uani 1 1 d .
N15 N 0.5500(3) 0.79365(16) 0.30866(14) 0.0525(6) Uani 1 1 d .
N16 N 0.2391(3) 0.83622(17) 0.26923(13) 0.0584(6) Uani 1 1 d .
N17 N -0.0048(3) 0.73978(19) 0.29461(15) 0.0627(7) Uani 1 1 d .
N18 N 0.9619(3) 0.01836(17) 0.13617(15) 0.0600(6) Uani 1 1 d .
N19 N 1.2925(3) -0.00170(16) 0.10242(12) 0.0501(5) Uani 1 1 d .
N20 N 1.5242(3) 0.05455(18) 0.15882(14) 0.0562(6) Uani 1 1 d .
C1 C 0.7731(3) 0.65432(17) 0.11247(13) 0.0398(6) Uani 1 1 d .
H1 H 0.7656 0.5897 0.1309 0.048 Uiso 1 1 calc R
C2 C 0.7888(4) 0.80870(17) 0.13222(14) 0.0478(6) Uani 1 1 d .
H2 H 0.7913 0.8528 0.1645 0.057 Uiso 1 1 calc R
C3 C 0.7973(4) 0.84146(18) 0.05862(15) 0.0536(7) Uani 1 1 d .
H3 H 0.8060 0.9064 0.0418 0.064 Uiso 1 1 calc R
C4 C 0.7927(4) 0.77757(18) 0.00994(14) 0.0469(6) Uani 1 1 d .
H4 H 0.7984 0.7982 -0.0402 0.056 Uiso 1 1 calc R
C5 C 0.7793(3) 0.68113(16) 0.03778(12) 0.0358(5) Uani 1 1 d .
C6 C 0.7658(3) 0.61209(16) -0.01077(12) 0.0377(5) Uani 1 1 d .
C7 C 0.7398(3) 0.47609(17) -0.04138(12) 0.0395(5) Uani 1 1 d .
C8 C 0.7284(3) 0.37267(17) -0.03145(12) 0.0364(5) Uani 1 1 d .
C9 C 0.7171(4) 0.32618(18) -0.09143(13) 0.0453(6) Uani 1 1 d .
H9 H 0.7174 0.3600 -0.1386 0.054 Uiso 1 1 calc R
C10 C 0.7055(4) 0.22861(19) -0.07830(14) 0.0501(7) Uani 1 1 d .
H10 H 0.6977 0.1950 -0.1169 0.060 Uiso 1 1 calc R
C11 C 0.7054(4) 0.18086(18) -0.00815(14) 0.0456(6) Uani 1 1 d .
H11 H 0.6966 0.1149 -0.0005 0.055 Uiso 1 1 calc R
C12 C 0.7276(3) 0.31952(17) 0.03744(12) 0.0397(5) Uani 1 1 d .
H12 H 0.7344 0.3514 0.0771 0.048 Uiso 1 1 calc R
C13 C 0.7532(3) 0.14505(17) 0.34368(13) 0.0407(6) Uani 1 1 d .
H13 H 0.7438 0.2115 0.3265 0.049 Uiso 1 1 calc R
C14 C 0.7675(4) -0.01152(18) 0.32077(15) 0.0545(7) Uani 1 1 d .
H14 H 0.7670 -0.0552 0.2879 0.065 Uiso 1 1 calc R
C15 C 0.7807(6) -0.0472(2) 0.39309(17) 0.0776(11) Uani 1 1 d .
H15 H 0.7910 -0.1141 0.4087 0.093 Uiso 1 1 calc R
C16 C 0.7787(5) 0.0166(2) 0.44246(16) 0.0714(10) Uani 1 1 d .
H16 H 0.7869 -0.0064 0.4919 0.086 Uiso 1 1 calc R
C17 C 0.7643(4) 0.11529(17) 0.41738(13) 0.0419(6) Uani 1 1 d .
C18 C 0.7634(4) 0.18615(17) 0.46679(13) 0.0432(6) Uani 1 1 d .
C19 C 0.7598(4) 0.32528(18) 0.49907(12) 0.0414(6) Uani 1 1 d .
C20 C 0.7537(3) 0.43075(18) 0.48967(13) 0.0390(5) Uani 1 1 d .
C21 C 0.7531(4) 0.4795(2) 0.54982(14) 0.0481(6) Uani 1 1 d .
H21 H 0.7552 0.4460 0.5971 0.058 Uiso 1 1 calc R
C22 C 0.7491(4) 0.5792(2) 0.53664(14) 0.0529(7) Uani 1 1 d .
H22 H 0.7477 0.6141 0.5755 0.063 Uiso 1 1 calc R
C23 C 0.7472(4) 0.62665(19) 0.46678(14) 0.0496(6) Uani 1 1 d .
H23 H 0.7444 0.6939 0.4593 0.060 Uiso 1 1 calc R
C24 C 0.7502(3) 0.48413(18) 0.42106(13) 0.0425(6) Uani 1 1 d .
H24 H 0.7485 0.4513 0.3813 0.051 Uiso 1 1 calc R
C25 C 0.4875(3) 0.50137(19) 0.26862(13) 0.0423(6) Uani 1 1 d .
C26 C 0.4917(4) 0.34819(19) 0.24213(14) 0.0459(6) Uani 1 1 d .
C27 C 1.0067(4) 0.28684(19) 0.21325(14) 0.0474(6) Uani 1 1 d .
C28 C 1.0030(4) 0.4329(2) 0.25273(14) 0.0482(6) Uani 1 1 d .
C29 C 0.4020(4) 0.80878(17) 0.29194(13) 0.0410(6) Uani 1 1 d .
C30 C 0.1165(4) 0.78130(19) 0.28492(14) 0.0450(6) Uani 1 1 d .
C31 C 1.1183(4) 0.01172(16) 0.12357(13) 0.0396(6) Uani 1 1 d .
C32 C 1.4084(3) 0.02975(16) 0.13492(13) 0.0379(5) Uani 1 1 d .
C33 C 0.2609(5) 0.0809(3) 0.3274(2) 0.0951(12) Uani 1 1 d .
H33A H 0.2770 0.0134 0.3490 0.143 Uiso 1 1 calc R
H33B H 0.3646 0.0904 0.2928 0.143 Uiso 1 1 calc R
H33C H 0.1496 0.0980 0.3029 0.143 Uiso 1 1 calc R
C34 C 0.2482(5) 0.1428(3) 0.3842(2) 0.0742(9) Uani 1 1 d .
N21 N 0.2366(7) 0.1885(2) 0.4292(2) 0.1143(13) Uani 1 1 d .

loop_
_atom_site_aniso_label
_atom_site_aniso_U_11
_atom_site_aniso_U_22
_atom_site_aniso_U_33
_atom_site_aniso_U_23
_atom_site_aniso_U_13
_atom_site_aniso_U_12
Cd1 0.04340(11) 0.03111(10) 0.03479(10) -0.00649(7) -0.00593(8) -0.01072(8)
Cd2 0.04345(11) 0.03270(10) 0.03570(10) -0.00685(7) -0.00469(8) -0.00877(8)
O1 0.0573(11) 0.0311(8) 0.0301(8) -0.0028(7) -0.0056(7) -0.0106(8)
O2 0.0595(11) 0.0374(9) 0.0295(8) -0.0011(7) -0.0090(8) -0.0098(8)
N1 0.0537(13) 0.0364(11) 0.0390(11) -0.0053(9) -0.0051(9) -0.0121(10)
N2 0.120(2) 0.0434(13) 0.0376(13) 0.0007(10) -0.0099(13) -0.0323(14)
N3 0.121(2) 0.0460(13) 0.0342(12) -0.0027(10) -0.0087(13) -0.0318(14)
N4 0.0524(13) 0.0323(10) 0.0380(11) -0.0082(9) -0.0042(9) -0.0065(9)
N5 0.0519(13) 0.0350(11) 0.0410(11) -0.0051(9) -0.0099(9) -0.0097(9)
N6 0.111(2) 0.0450(13) 0.0326(12) 0.0016(10) -0.0145(12) -0.0203(13)
N7 0.104(2) 0.0504(13) 0.0316(11) -0.0014(10) -0.0122(12) -0.0200(13)
N8 0.0530(13) 0.0390(11) 0.0405(11) -0.0072(9) -0.0070(10) -0.0082(10)
N9 0.0712(17) 0.0561(14) 0.0586(15) -0.0153(12) -0.0020(12) -0.0306(13)
N10 0.0829(18) 0.0534(14) 0.0537(14) -0.0216(11) 0.0170(13) -0.0301(13)
N11 0.0720(16) 0.0445(13) 0.0537(14) -0.0152(11) -0.0066(12) 0.0047(12)
N12 0.0733(17) 0.0566(14) 0.0663(16) -0.0057(12) -0.0142(13) -0.0343(13)
N13 0.0759(17) 0.0465(13) 0.0660(16) -0.0093(12) -0.0265(13) -0.0083(12)
N14 0.0751(18) 0.0493(15) 0.0666(16) -0.0190(12) 0.0000(13) 0.0083(13)
N15 0.0419(13) 0.0445(13) 0.0746(16) -0.0188(11) -0.0037(12) -0.0087(10)
N16 0.0514(14) 0.0621(15) 0.0613(15) 0.0150(12) -0.0164(12) -0.0210(12)
N17 0.0474(14) 0.0696(16) 0.0787(18) -0.0150(14) -0.0185(13) -0.0176(13)
N18 0.0427(14) 0.0524(14) 0.0894(19) -0.0248(13) -0.0113(13) -0.0050(11)
N19 0.0454(13) 0.0582(14) 0.0555(14) -0.0268(11) -0.0010(11) -0.0178(11)
N20 0.0466(13) 0.0622(15) 0.0685(16) -0.0213(12) -0.0042(12) -0.0216(12)
C1 0.0488(15) 0.0289(12) 0.0425(14) -0.0024(10) -0.0043(11) -0.0108(11)
C2 0.0640(18) 0.0341(13) 0.0486(15) -0.0083(11) -0.0081(13) -0.0130(12)
C3 0.078(2) 0.0305(13) 0.0539(17) 0.0002(12) -0.0071(15) -0.0169(13)
C4 0.0621(17) 0.0361(13) 0.0411(14) 0.0023(11) -0.0041(12) -0.0117(12)
C5 0.0386(13) 0.0325(12) 0.0357(12) -0.0037(10) -0.0011(10) -0.0074(10)
C6 0.0439(14) 0.0325(12) 0.0354(13) -0.0008(10) 0.0010(10) -0.0094(11)
C7 0.0501(15) 0.0386(13) 0.0309(12) -0.0079(10) -0.0021(10) -0.0092(11)
C8 0.0408(13) 0.0335(12) 0.0353(12) -0.0067(10) -0.0049(10) -0.0050(10)
C9 0.0607(17) 0.0416(14) 0.0331(13) -0.0060(11) -0.0088(12) -0.0053(12)
C10 0.0720(19) 0.0449(15) 0.0380(14) -0.0154(12) -0.0108(13) -0.0111(14)
C11 0.0600(17) 0.0331(12) 0.0467(15) -0.0111(11) -0.0086(12) -0.0093(12)
C12 0.0518(15) 0.0370(12) 0.0329(12) -0.0103(10) -0.0040(11) -0.0103(11)
C13 0.0511(15) 0.0344(12) 0.0383(13) 0.0008(10) -0.0091(11) -0.0134(11)
C14 0.077(2) 0.0344(14) 0.0554(17) -0.0065(12) -0.0152(15) -0.0125(13)
C15 0.140(3) 0.0342(15) 0.0598(19) 0.0032(14) -0.021(2) -0.0182(18)
C16 0.126(3) 0.0470(16) 0.0422(16) 0.0079(13) -0.0195(18) -0.0211(18)
C17 0.0519(15) 0.0368(13) 0.0369(13) -0.0012(10) -0.0066(11) -0.0093(11)
C18 0.0564(16) 0.0374(13) 0.0347(13) 0.0030(10) -0.0090(11) -0.0096(12)
C19 0.0499(15) 0.0477(14) 0.0286(12) -0.0068(11) -0.0054(11) -0.0118(12)
C20 0.0396(13) 0.0431(13) 0.0350(13) -0.0058(10) -0.0026(10) -0.0093(11)
C21 0.0577(17) 0.0557(16) 0.0325(13) -0.0069(11) -0.0004(12) -0.0153(13)
C22 0.0670(18) 0.0561(17) 0.0406(15) -0.0180(13) 0.0000(13) -0.0173(14)
C23 0.0604(17) 0.0444(14) 0.0473(15) -0.0151(12) 0.0006(13) -0.0136(13)
C24 0.0546(16) 0.0414(14) 0.0338(13) -0.0090(10) -0.0086(11) -0.0089(12)
C25 0.0423(14) 0.0520(16) 0.0364(13) -0.0125(11) -0.0041(11) -0.0129(12)
C26 0.0474(15) 0.0452(15) 0.0456(15) -0.0049(12) -0.0065(12) -0.0092(12)
C27 0.0462(15) 0.0487(15) 0.0497(15) -0.0011(13) -0.0054(12) -0.0180(13)
C28 0.0465(15) 0.0508(17) 0.0447(15) -0.0095(12) -0.0025(12) -0.0015(13)
C29 0.0490(17) 0.0341(13) 0.0415(14) -0.0059(10) 0.0018(12) -0.0139(12)
C30 0.0445(15) 0.0484(15) 0.0427(14) -0.0091(12) -0.0145(12) -0.0016(13)
C31 0.0499(17) 0.0269(11) 0.0457(14) -0.0095(10) -0.0132(12) -0.0076(11)
C32 0.0404(14) 0.0294(12) 0.0438(14) -0.0062(10) 0.0028(11) -0.0091(11)
C33 0.069(2) 0.132(4) 0.083(3) -0.040(3) -0.001(2) -0.002(2)
C34 0.083(2) 0.066(2) 0.068(2) 0.0088(18) -0.0054(19) -0.0150(19)
N21 0.191(4) 0.073(2) 0.084(2) -0.0064(19) -0.013(3) -0.038(2)

loop_
_atom_type_symbol
_atom_type_description
_atom_type_scat_dispersion_real
_atom_type_scat_dispersion_imag
_atom_type_scat_source
C C 0.0033 0.0016 'International Tables Vol C Tables 4.2.6.8 and 6.1.1.4'
H H 0.0000 0.0000 'International Tables Vol C Tables 4.2.6.8 and 6.1.1.4'
N N 0.0061 0.0033 'International Tables Vol C Tables 4.2.6.8 and 6.1.1.4'
O O 0.0106 0.0060 'International Tables Vol C Tables 4.2.6.8 and 6.1.1.4'
Cd Cd -0.8075 1.2024 'International Tables Vol C Tables 4.2.6.8 and 6.1.1.4'

loop_
_geom_angle_atom_site_label_1
_geom_angle_atom_site_label_2
_geom_angle_atom_site_label_3
_geom_angle
_geom_angle_site_symmetry_1
_geom_angle_site_symmetry_3
N20 Cd1 N11 99.62(9) 1_455 .
N20 Cd1 N12 174.40(9) 1_455 .
N11 Cd1 N12 85.98(9) . .
N20 Cd1 N18 86.76(8) 1_455 .
N11 Cd1 N18 173.19(8) . .
N12 Cd1 N18 87.64(9) . .
N20 Cd1 N4 92.01(8) 1_455 .
N11 Cd1 N4 90.23(7) . .
N12 Cd1 N4 87.90(8) . .
N18 Cd1 N4 91.93(8) . .
N20 Cd1 N5 92.31(8) 1_455 .
N11 Cd1 N5 86.86(8) . .
N12 Cd1 N5 88.02(8) . .
N18 Cd1 N5 90.54(8) . .
N4 Cd1 N5 175.14(6) . .
N17 Cd2 N15 89.70(9) 1_655 .
N17 Cd2 N14 95.81(10) 1_655 .
N15 Cd2 N14 173.64(9) . .
N17 Cd2 N8 97.52(8) 1_655 .
N15 Cd2 N8 94.50(8) . .
N14 Cd2 N8 87.96(8) . .
N17 Cd2 N1 88.34(8) 1_655 .
N15 Cd2 N1 89.27(8) . .
N14 Cd2 N1 87.70(8) . .
N8 Cd2 N1 173.03(6) . .
N17 Cd2 N9 173.95(9) 1_655 .
N15 Cd2 N9 89.65(8) . .
N14 Cd2 N9 84.54(9) . .
N8 Cd2 N9 88.53(8) . .
N1 Cd2 N9 85.63(8) . .
C7 O1 C6 102.65(17) . .
C18 O2 C19 102.71(18) . .
C1 N1 C2 117.7(2) . .
C1 N1 Cd2 118.62(15) . .
C2 N1 Cd2 123.66(16) . .
C6 N2 N3 106.3(2) . .
C7 N3 N2 106.4(2) . .
C12 N4 C11 117.1(2) . .
C12 N4 Cd1 116.92(15) . .
C11 N4 Cd1 125.89(16) . .
C14 N5 C13 118.0(2) . .
C14 N5 Cd1 123.66(17) . .
C13 N5 Cd1 118.33(15) . .
C18 N6 N7 106.0(2) . .
C19 N7 N6 106.7(2) . .
C24 N8 C23 117.0(2) . .
C24 N8 Cd2 118.80(16) . .
C23 N8 Cd2 124.13(17) . .
C25 N9 Cd2 142.2(2) . .
C25 N10 C26 122.0(2) . .
C26 N11 Cd1 156.4(2) . .
C27 N12 Cd1 141.3(2) . .
C27 N13 C28 123.3(2) . .
C28 N14 Cd2 154.6(3) . .
C29 N15 Cd2 124.18(19) . .
C30 N16 C29 121.4(2) . .
C30 N17 Cd2 167.0(2) . 1_455
C31 N18 Cd1 131.5(2) . .
C32 N19 C31 122.1(2) . .
C32 N20 Cd1 159.0(2) . 1_655
N1 C1 C5 123.3(2) . .
N1 C1 H1 118.4 . .
C5 C1 H1 118.4 . .
N1 C2 C3 122.9(2) . .
N1 C2 H2 118.6 . .
C3 C2 H2 118.6 . .
C2 C3 C4 119.5(2) . .
C2 C3 H3 120.3 . .
C4 C3 H3 120.3 . .
C3 C4 C5 118.2(2) . .
C3 C4 H4 120.9 . .
C5 C4 H4 120.9 . .
C1 C5 C4 118.5(2) . .
C1 C5 C6 121.1(2) . .
C4 C5 C6 120.4(2) . .
N2 C6 O1 112.3(2) . .
N2 C6 C5 128.9(2) . .
O1 C6 C5 118.76(19) . .
N3 C7 O1 112.4(2) . .
N3 C7 C8 129.1(2) . .
O1 C7 C8 118.5(2) . .
C12 C8 C9 119.1(2) . .
C12 C8 C7 120.5(2) . .
C9 C8 C7 120.4(2) . .
C10 C9 C8 117.5(2) . .
C10 C9 H9 121.2 . .
C8 C9 H9 121.2 . .
C11 C10 C9 119.9(2) . .
C11 C10 H10 120.1 . .
C9 C10 H10 120.1 . .
N4 C11 C10 123.2(2) . .
N4 C11 H11 118.4 . .
C10 C11 H11 118.4 . .
N4 C12 C8 123.2(2) . .
N4 C12 H12 118.4 . .
C8 C12 H12 118.4 . .
N5 C13 C17 123.2(2) . .
N5 C13 H13 118.4 . .
C17 C13 H13 118.4 . .
N5 C14 C15 122.5(3) . .
N5 C14 H14 118.7 . .
C15 C14 H14 118.7 . .
C14 C15 C16 119.4(3) . .
C14 C15 H15 120.3 . .
C16 C15 H15 120.3 . .
C15 C16 C17 118.8(3) . .
C15 C16 H16 120.6 . .
C17 C16 H16 120.6 . .
C13 C17 C16 118.1(2) . .
C13 C17 C18 120.5(2) . .
C16 C17 C18 121.4(2) . .
N6 C18 O2 112.4(2) . .
N6 C18 C17 128.7(2) . .
O2 C18 C17 118.9(2) . .
N7 C19 O2 112.2(2) . .
N7 C19 C20 129.5(2) . .
O2 C19 C20 118.3(2) . .
C24 C20 C21 118.7(2) . .
C24 C20 C19 120.5(2) . .
C21 C20 C19 120.8(2) . .
C22 C21 C20 117.6(2) . .
C22 C21 H21 121.2 . .
C20 C21 H21 121.2 . .
C23 C22 C21 120.1(2) . .
C23 C22 H22 119.9 . .
C21 C22 H22 119.9 . .
N8 C23 C22 122.9(2) . .
N8 C23 H23 118.6 . .
C22 C23 H23 118.6 . .
N8 C24 C20 123.7(2) . .
N8 C24 H24 118.1 . .
C20 C24 H24 118.1 . .
N9 C25 N10 172.2(3) . .
N11 C26 N10 173.2(3) . .
N12 C27 N13 172.4(3) . .
N14 C28 N13 173.4(3) . .
N15 C29 N16 172.9(3) . .
N17 C30 N16 172.9(3) . .
N18 C31 N19 172.5(3) . .
N20 C32 N19 173.5(3) . .
C34 C33 H33A 109.5 . .
C34 C33 H33B 109.5 . .
H33A C33 H33B 109.5 . .
C34 C33 H33C 109.5 . .
H33A C33 H33C 109.5 . .
H33B C33 H33C 109.5 . .
N21 C34 C33 178.2(4) . .

loop_
_geom_bond_atom_site_label_1
_geom_bond_atom_site_label_2
_geom_bond_distance
_geom_bond_site_symmetry_2
Cd1 N20 2.275(2) 1_455
Cd1 N11 2.290(2) .
Cd1 N12 2.340(2) .
Cd1 N18 2.341(2) .
Cd1 N4 2.350(2) .
Cd1 N5 2.358(2) .
Cd2 N17 2.267(2) 1_655
Cd2 N15 2.305(2) .
Cd2 N14 2.312(2) .
Cd2 N8 2.357(2) .
Cd2 N1 2.367(2) .
Cd2 N9 2.401(2) .
O1 C7 1.360(3) .
O1 C6 1.362(3) .
O2 C18 1.359(3) .
O2 C19 1.361(3) .
N1 C1 1.330(3) .
N1 C2 1.335(3) .
N2 C6 1.278(3) .
N2 N3 1.405(3) .
N3 C7 1.276(3) .
N4 C12 1.333(3) .
N4 C11 1.340(3) .
N5 C14 1.329(3) .
N5 C13 1.333(3) .
N6 C18 1.286(3) .
N6 N7 1.402(3) .
N7 C19 1.281(3) .
N8 C24 1.335(3) .
N8 C23 1.346(3) .
N9 C25 1.144(3) .
N10 C25 1.295(3) .
N10 C26 1.302(3) .
N11 C26 1.146(3) .
N12 C27 1.146(3) .
N13 C27 1.290(3) .
N13 C28 1.297(3) .
N14 C28 1.144(3) .
N15 C29 1.145(3) .
N16 C30 1.288(4) .
N16 C29 1.292(3) .
N17 C30 1.151(3) .
N17 Cd2 2.267(2) 1_455
N18 C31 1.144(3) .
N19 C32 1.287(3) .
N19 C31 1.290(3) .
N20 C32 1.147(3) .
N20 Cd1 2.275(2) 1_655
C1 C5 1.378(3) .
C1 H1 0.9300 .
C2 C3 1.372(4) .
C2 H2 0.9300 .
C3 C4 1.375(4) .
C3 H3 0.9300 .
C4 C5 1.392(3) .
C4 H4 0.9300 .
C5 C6 1.446(3) .
C7 C8 1.454(3) .
C8 C12 1.378(3) .
C8 C9 1.393(3) .
C9 C10 1.373(3) .
C9 H9 0.9300 .
C10 C11 1.370(4) .
C10 H10 0.9300 .
C11 H11 0.9300 .
C12 H12 0.9300 .
C13 C17 1.375(3) .
C13 H13 0.9300 .
C14 C15 1.367(4) .
C14 H14 0.9300 .
C15 C16 1.373(4) .
C15 H15 0.9300 .
C16 C17 1.380(4) .
C16 H16 0.9300 .
C17 C18 1.452(3) .
C19 C20 1.457(3) .
C20 C24 1.375(3) .
C20 C21 1.395(3) .
C21 C22 1.378(4) .
C21 H21 0.9300 .
C22 C23 1.365(4) .
C22 H22 0.9300 .
C23 H23 0.9300 .
C24 H24 0.9300 .
C33 C34 1.448(5) .
C33 H33A 0.9600 .
C33 H33B 0.9600 .
C33 H33C 0.9600 .
C34 N21 1.115(5) .

loop_
_geom_torsion_atom_site_label_1
_geom_torsion_atom_site_label_2
_geom_torsion_atom_site_label_3
_geom_torsion_atom_site_label_4
_geom_torsion
_geom_torsion_site_symmetry_1
N17 Cd2 N1 C1 135.88(19) 1_655
N15 Cd2 N1 C1 -134.40(19) .
N14 Cd2 N1 C1 40.00(19) .
N9 Cd2 N1 C1 -44.70(19) .
N17 Cd2 N1 C2 -43.3(2) 1_655
N15 Cd2 N1 C2 46.5(2) .
N14 Cd2 N1 C2 -139.1(2) .
N9 Cd2 N1 C2 136.2(2) .
C6 N2 N3 C7 -0.3(4) .
N20 Cd1 N4 C12 143.15(18) 1_455
N11 Cd1 N4 C12 43.51(19) .
N12 Cd1 N4 C12 -42.46(19) .
N18 Cd1 N4 C12 -130.03(18) .
N20 Cd1 N4 C11 -39.2(2) 1_455
N11 Cd1 N4 C11 -138.8(2) .
N12 Cd1 N4 C11 135.2(2) .
N18 Cd1 N4 C11 47.6(2) .
N20 Cd1 N5 C14 43.5(2) 1_455
N11 Cd1 N5 C14 143.0(2) .
N12 Cd1 N5 C14 -130.9(2) .
N18 Cd1 N5 C14 -43.3(2) .
N20 Cd1 N5 C13 -135.62(19) 1_455
N11 Cd1 N5 C13 -36.11(19) .
N12 Cd1 N5 C13 49.97(19) .
N18 Cd1 N5 C13 137.60(19) .
C18 N6 N7 C19 0.0(3) .
N17 Cd2 N8 C24 -131.32(19) 1_655
N15 Cd2 N8 C24 138.39(19) .
N14 Cd2 N8 C24 -35.7(2) .
N9 Cd2 N8 C24 48.86(19) .
N17 Cd2 N8 C23 45.0(2) 1_655
N15 Cd2 N8 C23 -45.3(2) .
N14 Cd2 N8 C23 140.6(2) .
N9 Cd2 N8 C23 -134.8(2) .
N15 Cd2 N9 C25 -149.0(3) .
N14 Cd2 N9 C25 33.6(3) .
N8 Cd2 N9 C25 -54.5(3) .
N1 Cd2 N9 C25 121.7(3) .
N20 Cd1 N11 C26 153.1(6) 1_455
N12 Cd1 N11 C26 -26.9(6) .
N4 Cd1 N11 C26 -114.8(6) .
N5 Cd1 N11 C26 61.3(6) .
N11 Cd1 N12 C27 30.3(4) .
N18 Cd1 N12 C27 -147.3(4) .
N4 Cd1 N12 C27 120.7(4) .
N5 Cd1 N12 C27 -56.7(4) .
N17 Cd2 N14 C28 153.6(5) 1_655
N8 Cd2 N14 C28 56.3(5) .
N1 Cd2 N14 C28 -118.3(6) .
N9 Cd2 N14 C28 -32.4(5) .
N17 Cd2 N15 C29 157.1(3) 1_655
N8 Cd2 N15 C29 -105.4(2) .
N1 Cd2 N15 C29 68.8(2) .
N9 Cd2 N15 C29 -16.9(2) .
N20 Cd1 N18 C31 173.4(3) 1_455
N12 Cd1 N18 C31 -6.4(3) .
N4 Cd1 N18 C31 81.5(3) .
N5 Cd1 N18 C31 -94.3(3) .
C2 N1 C1 C5 -0.3(4) .
Cd2 N1 C1 C5 -179.47(18) .
C1 N1 C2 C3 -0.3(4) .
Cd2 N1 C2 C3 178.9(2) .
N1 C2 C3 C4 0.4(5) .
C2 C3 C4 C5 0.1(4) .
N1 C1 C5 C4 0.7(4) .
N1 C1 C5 C6 -177.1(2) .
C3 C4 C5 C1 -0.6(4) .
C3 C4 C5 C6 177.2(2) .
N3 N2 C6 O1 -0.6(3) .
N3 N2 C6 C5 -176.6(3) .
C7 O1 C6 N2 1.2(3) .
C7 O1 C6 C5 177.6(2) .
C1 C5 C6 N2 171.2(3) .
C4 C5 C6 N2 -6.6(4) .
C1 C5 C6 O1 -4.5(3) .
C4 C5 C6 O1 177.7(2) .
N2 N3 C7 O1 1.1(3) .
N2 N3 C7 C8 179.7(3) .
C6 O1 C7 N3 -1.4(3) .
C6 O1 C7 C8 179.8(2) .
N3 C7 C8 C12 -175.0(3) .
O1 C7 C8 C12 3.5(4) .
N3 C7 C8 C9 4.6(4) .
O1 C7 C8 C9 -176.9(2) .
C12 C8 C9 C10 0.0(4) .
C7 C8 C9 C10 -179.6(2) .
C8 C9 C10 C11 0.0(4) .
C12 N4 C11 C10 0.8(4) .
Cd1 N4 C11 C10 -176.9(2) .
C9 C10 C11 N4 -0.4(4) .
C11 N4 C12 C8 -0.8(4) .
Cd1 N4 C12 C8 177.09(18) .
C9 C8 C12 N4 0.4(4) .
C7 C8 C12 N4 180.0(2) .
C14 N5 C13 C17 0.4(4) .
Cd1 N5 C13 C17 179.60(19) .
C13 N5 C14 C15 -1.0(4) .
Cd1 N5 C14 C15 179.8(3) .
N5 C14 C15 C16 1.0(6) .
C14 C15 C16 C17 -0.4(6) .
N5 C13 C17 C16 0.2(4) .
N5 C13 C17 C18 179.3(2) .
C15 C16 C17 C13 -0.2(5) .
C15 C16 C17 C18 -179.3(3) .
N7 N6 C18 O2 -0.2(3) .
N7 N6 C18 C17 178.5(3) .
C19 O2 C18 N6 0.4(3) .
C19 O2 C18 C17 -178.5(2) .
C13 C17 C18 N6 -179.0(3) .
C16 C17 C18 N6 0.1(5) .
C13 C17 C18 O2 -0.4(4) .
C16 C17 C18 O2 178.7(3) .
N6 N7 C19 O2 0.2(3) .
N6 N7 C19 C20 -179.4(3) .
C18 O2 C19 N7 -0.3(3) .
C18 O2 C19 C20 179.3(2) .
N7 C19 C20 C24 176.3(3) .
O2 C19 C20 C24 -3.3(4) .
N7 C19 C20 C21 -3.1(4) .
O2 C19 C20 C21 177.4(2) .
C24 C20 C21 C22 0.0(4) .
C19 C20 C21 C22 179.3(3) .
C20 C21 C22 C23 -0.4(4) .
C24 N8 C23 C22 1.0(4) .
Cd2 N8 C23 C22 -175.3(2) .
C21 C22 C23 N8 -0.1(4) .
C23 N8 C24 C20 -1.6(4) .
Cd2 N8 C24 C20 175.02(19) .
C21 C20 C24 N8 1.1(4) .
C19 C20 C24 N8 -178.3(2) .
